data_7152177
loop_
_publ_author_name
'Donohoe, Timothy J.'
'Kabeshov, Mikhail A.'
'Rathi, Akshat H.'
'Smith, Ian E. D.'

_publ_section_title
;
 Direct preparation of thiazoles, imidazoles, imidazopyridines and
 thiazolidines from alkenes.
;
_journal_issue 5
_journal_name_full 'Organic &amp; biomolecular chemistry'
_journal_page_first 1093
_journal_page_last 1101
_journal_paper_doi 10.1039/c1ob06587d
_journal_volume 10
_journal_year 2012
_chemical_compound_source synthetic
_chemical_formula_moiety 'C13 H9 Br1 N2'
_chemical_formula_sum 'C13 H9 Br N2'
_chemical_formula_weight 273.13
_chemical_melting_point 467.0(10)
_space_group_IT_number 61
_symmetry_cell_setting orthorhombic
_symmetry_space_group_name_Hall '-P 2ac 2ab'
_symmetry_space_group_name_H-M 'P b c a'
_atom_sites_solution_hydrogens geom
_atom_sites_solution_primary direct
_cell_angle_alpha 90
_cell_angle_beta 90
_cell_angle_gamma 90
_cell_formula_units_Z 8
_cell_length_a 5.55110(10)
_cell_length_b 15.6885(3)
_cell_length_c 25.0161(7)
_cell_measurement_reflns_used 2439
_cell_measurement_temperature 150
_cell_measurement_theta_max 28
_cell_measurement_theta_min 5
_cell_volume 2178.61(8)
_computing_cell_refinement 'DENZO/SCALEPACK (Otwinowski & Minor, 1997)'
_computing_data_collection 'COLLECT (Nonius, 2001).'
_computing_data_reduction 'DENZO/SCALEPACK (Otwinowski & Minor, 1997)'
_computing_molecular_graphics 'CAMERON (Watkin et al., 1996)'
_computing_publication_material 'CRYSTALS (Betteridge et al., 2003)'
_computing_structure_refinement 'CRYSTALS (Betteridge et al., 2003)'
_computing_structure_solution 'SIR92 (Altomare et al., 1994)'
_diffrn_ambient_temperature 150
_diffrn_measured_fraction_theta_full 0.978
_diffrn_measured_fraction_theta_max 0.975
_diffrn_measurement_device Area
_diffrn_measurement_device_type 'Nonius KappaCCD'
_diffrn_measurement_method \w
_diffrn_radiation_monochromator graphite
_diffrn_radiation_type 'Mo K\a'
_diffrn_radiation_wavelength 0.71073
_diffrn_reflns_av_R_equivalents 0.032
_diffrn_reflns_limit_h_max 7
_diffrn_reflns_limit_h_min -7
_diffrn_reflns_limit_k_max 20
_diffrn_reflns_limit_k_min -20
_diffrn_reflns_limit_l_max 32
_diffrn_reflns_limit_l_min -32
_diffrn_reflns_number 12609
_diffrn_reflns_theta_full 25.910
_diffrn_reflns_theta_max 27.860
_diffrn_reflns_theta_min 5.419
_diffrn_standards_number 0
_exptl_absorpt_coefficient_mu 3.743
_exptl_absorpt_correction_T_max 0.69
_exptl_absorpt_correction_T_min 0.47
_exptl_absorpt_correction_type multi-scan
_exptl_absorpt_process_details 'DENZO/SCALEPACK (Otwinowski & Minor, 1997)'
_exptl_crystal_colour colourless
_exptl_crystal_density_diffrn 1.665
_exptl_crystal_density_method 'not measured'
_exptl_crystal_description plate
_exptl_crystal_F_000 1088
_exptl_crystal_size_max 0.200
_exptl_crystal_size_mid 0.200
_exptl_crystal_size_min 0.100
_refine_diff_density_max 1.07
_refine_diff_density_min -1.10
_refine_ls_extinction_method None
_refine_ls_goodness_of_fit_ref 0.9956
_refine_ls_hydrogen_treatment none
_refine_ls_matrix_type full
_refine_ls_number_parameters 145
_refine_ls_number_reflns 2530
_refine_ls_number_restraints 0
_refine_ls_R_factor_all 0.0875
_refine_ls_R_factor_gt 0.0646
_refine_ls_shift/su_max 0.0007530
_refine_ls_shift/su_mean 0.0000419
_refine_ls_structure_factor_coef Fsqd
_refine_ls_weighting_details
;
Method= Modified Sheldrick
w=1/[\s^2^(F^2^) + ( 0.06P)^2^ +14.99P]
,where P=(max(Fo^2^,0) + 2Fc^2^)/3
;
_refine_ls_weighting_scheme calc
_refine_ls_wR_factor_all 0.1802
_refine_ls_wR_factor_gt 0.1629
_refine_ls_wR_factor_ref 0.1799
_reflns_limit_h_max 7
_reflns_limit_h_min 0
_reflns_limit_k_max 20
_reflns_limit_k_min 0
_reflns_limit_l_max 32
_reflns_limit_l_min 0
_reflns_number_gt 1912
_reflns_number_total 2534
_reflns_threshold_expression I>2.0\s(I)
_oxford_diffrn_Wilson_B_factor 3.61
_oxford_diffrn_Wilson_scale 3.95
_oxford_refine_ls_r_factor_ref 0.0874
_oxford_refine_ls_scale 0.532(2)
_oxford_reflns_number_all 2532
_oxford_reflns_threshold_expression_ref I>-3.0\s(I)
_oxford_structure_analysis_title '3091513 034aki10'
_cod_data_source_file c1ob06587d.txt
_cod_data_source_block 7c
_cod_depositor_comments
;
The following automatic conversions were performed:

'_chemical_melting_point' value '466 - 468' was changed to
'467.0(10)' - the average value was taken and precision was
estimated.

'_symmetry_cell_setting' value 'Orthorhombic' changed to
'orthorhombic' according to
/home/saulius/struct/CIF-dictionaries/cif_core.dic dictionary named
'cif_core.dic' version 2.4.1 from 2010-06-29.

Automatic conversion script
Id: cif_fix_values 1715 2011-07-08 13:25:40Z adriana 
;
_cod_original_sg_symbol_Hall '-P 2ac 2ab '
_cod_original_sg_symbol_H-M 'P b c a '
_cod_original_formula_sum 'C13 H9 Br1 N2'
_cod_database_code 7152177

loop_
_symmetry_equiv_pos_as_xyz
x,y,z
-x,-y,-z
-x+1/2,y+1/2,z
x+1/2,-y+1/2,-z
x,-y+1/2,z+1/2
-x,y+1/2,-z+1/2
-x+1/2,-y,z+1/2
x+1/2,y,-z+1/2

loop_
_atom_site_label
_atom_site_type_symbol
_atom_site_fract_x
_atom_site_fract_y
_atom_site_fract_z
_atom_site_U_iso_or_equiv
_atom_site_occupancy
_atom_site_adp_type
_atom_site_refinement_flags_posn
Br1 Br 0.33981(12) 0.53245(4) 0.70211(2) 0.0504 1.0000 Uani .
C2 C 0.4731(10) 0.5471(3) 0.6332(2) 0.0411 1.0000 Uani .
C3 C 0.3555(10) 0.5988(4) 0.5985(2) 0.0395 1.0000 Uani .
N4 N 0.4537(8) 0.6110(3) 0.54837(18) 0.0365 1.0000 Uani .
C5 C 0.6728(9) 0.5732(3) 0.5333(2) 0.0356 1.0000 Uani .
N6 N 0.7291(8) 0.5956(3) 0.48357(19) 0.0387 1.0000 Uani .
C7 C 0.5472(9) 0.6476(3) 0.4665(2) 0.0374 1.0000 Uani .
C8 C 0.3771(9) 0.6570(3) 0.5059(2) 0.0373 1.0000 Uani .
C9 C 0.5486(10) 0.6839(3) 0.4125(2) 0.0389 1.0000 Uani .
C10 C 0.7398(11) 0.6680(4) 0.3777(2) 0.0438 1.0000 Uani .
C11 C 0.7432(12) 0.7004(4) 0.3266(3) 0.0487 1.0000 Uani .
C12 C 0.5483(12) 0.7517(4) 0.3090(2) 0.0474 1.0000 Uani .
C13 C 0.3610(11) 0.7678(4) 0.3430(3) 0.0466 1.0000 Uani .
C14 C 0.3581(10) 0.7351(4) 0.3945(2) 0.0415 1.0000 Uani .
C15 C 0.7907(10) 0.5186(3) 0.5706(2) 0.0409 1.0000 Uani .
C16 C 0.6958(10) 0.5066(4) 0.6195(3) 0.0422 1.0000 Uani .
H31 H 0.2108 0.6263 0.6077 0.0469 1.0000 Uiso R
H81 H 0.2344 0.6889 0.5041 0.0450 1.0000 Uiso R
H101 H 0.8683 0.6346 0.3893 0.0527 1.0000 Uiso R
H111 H 0.8707 0.6886 0.3036 0.0579 1.0000 Uiso R
H121 H 0.5477 0.7733 0.2745 0.0568 1.0000 Uiso R
H131 H 0.2351 0.8022 0.3314 0.0559 1.0000 Uiso R
H141 H 0.2283 0.7466 0.4169 0.0502 1.0000 Uiso R
H151 H 0.9340 0.4916 0.5611 0.0490 1.0000 Uiso R
H161 H 0.7736 0.4726 0.6445 0.0507 1.0000 Uiso R

loop_
_atom_site_aniso_label
_atom_site_aniso_U_11
_atom_site_aniso_U_22
_atom_site_aniso_U_33
_atom_site_aniso_U_23
_atom_site_aniso_U_13
_atom_site_aniso_U_12
Br1 0.0534(4) 0.0507(4) 0.0471(4) -0.0033(3) 0.0023(3) 0.0019(3)
C2 0.037(3) 0.039(3) 0.048(3) -0.010(2) -0.001(2) -0.002(2)
C3 0.028(2) 0.041(3) 0.049(3) -0.006(2) 0.000(2) 0.000(2)
N4 0.027(2) 0.033(2) 0.049(3) -0.0031(18) 0.0012(19) -0.0013(17)
C5 0.023(2) 0.032(2) 0.052(3) -0.009(2) 0.000(2) 0.0008(19)
N6 0.026(2) 0.035(2) 0.055(3) -0.007(2) 0.001(2) 0.0010(18)
C7 0.025(2) 0.028(2) 0.059(3) -0.009(2) 0.001(2) 0.0000(19)
C8 0.027(2) 0.034(2) 0.051(3) -0.004(2) -0.001(2) 0.000(2)
C9 0.026(2) 0.039(3) 0.051(3) -0.007(2) 0.001(2) -0.002(2)
C10 0.033(3) 0.040(3) 0.059(4) 0.001(3) 0.004(3) 0.003(2)
C11 0.044(3) 0.044(3) 0.058(4) -0.001(3) 0.007(3) 0.003(3)
C12 0.053(3) 0.036(3) 0.053(3) -0.005(2) -0.005(3) -0.005(3)
C13 0.039(3) 0.040(3) 0.060(4) -0.006(3) -0.009(3) 0.003(2)
C14 0.032(3) 0.040(3) 0.052(3) -0.006(2) -0.003(2) 0.001(2)
C15 0.032(3) 0.033(3) 0.058(3) -0.010(2) -0.005(2) 0.001(2)
C16 0.036(3) 0.036(3) 0.055(3) -0.001(2) -0.008(2) 0.003(2)

loop_
_atom_type_symbol
_atom_type_scat_dispersion_real
_atom_type_scat_dispersion_imag
_atom_type_scat_Cromer_Mann_a1
_atom_type_scat_Cromer_Mann_b1
_atom_type_scat_Cromer_Mann_a2
_atom_type_scat_Cromer_Mann_b2
_atom_type_scat_Cromer_Mann_a3
_atom_type_scat_Cromer_Mann_b3
_atom_type_scat_Cromer_Mann_a4
_atom_type_scat_Cromer_Mann_b4
_atom_type_scat_Cromer_Mann_c
_atom_type_scat_source
C 0.0033 0.0016 2.3100 20.8439 1.0200 10.2075 1.5886 0.5687 0.8650 51.6512 0.2156 'International Tables Vol C 4.2.6.8 and 6.1.1.4'
H 0.0000 0.0000 0.4930 10.5109 0.3229 26.1257 0.1402 3.1424 0.0408 57.7998 0.0030 'International Tables Vol C 4.2.6.8 and 6.1.1.4'
N 0.0061 0.0033 12.2126 0.0057 3.1322 9.8933 2.0125 28.9975 1.1663 0.5826 -11.5290 'International Tables Vol C 4.2.6.8 and 6.1.1.4'
Br -0.2901 2.4595 17.1789 2.1723 5.2358 16.5796 5.6377 0.2609 3.9851 41.4328 2.9557 'International Tables Vol C 4.2.6.8 and 6.1.1.4'

loop_
_geom_angle_atom_site_label_1
_geom_angle_atom_site_label_2
_geom_angle_atom_site_label_3
_geom_angle
_geom_angle_publ_flag
Br1 C2 C3 117.9(4) yes
Br1 C2 C16 120.2(4) yes
C3 C2 C16 121.9(5) yes
C2 C3 N4 118.3(5) yes
C2 C3 H31 122.1 no
N4 C3 H31 119.6 no
C3 N4 C5 121.8(5) yes
C3 N4 C8 131.5(5) yes
C5 N4 C8 106.6(4) yes
N4 C5 N6 110.1(5) yes
N4 C5 C15 118.3(5) yes
N6 C5 C15 131.6(5) yes
C5 N6 C7 106.1(4) yes
N6 C7 C8 110.4(5) yes
N6 C7 C9 121.1(5) yes
C8 C7 C9 128.5(5) yes
C7 C8 N4 106.8(5) yes
C7 C8 H81 127.2 no
N4 C8 H81 125.9 no
C7 C9 C10 120.6(5) yes
C7 C9 C14 121.0(5) yes
C10 C9 C14 118.4(5) yes
C9 C10 C11 121.6(6) yes
C9 C10 H101 119.2 no
C11 C10 H101 119.2 no
C10 C11 C12 119.3(6) yes
C10 C11 H111 120.8 no
C12 C11 H111 120.0 no
C11 C12 C13 119.3(6) yes
C11 C12 H121 120.0 no
C13 C12 H121 120.6 no
C12 C13 C14 121.3(6) yes
C12 C13 H131 118.9 no
C14 C13 H131 119.8 no
C9 C14 C13 120.1(5) yes
C9 C14 H141 120.2 no
C13 C14 H141 119.7 no
C5 C15 C16 120.0(5) yes
C5 C15 H151 119.8 no
C16 C15 H151 120.2 no
C2 C16 C15 119.6(5) yes
C2 C16 H161 119.7 no
C15 C16 H161 120.7 no

loop_
_geom_bond_atom_site_label_1
_geom_bond_atom_site_label_2
_geom_bond_distance
_geom_bond_publ_flag
Br1 C2 1.890(6) yes
C2 C3 1.355(8) yes
C2 C16 1.431(8) yes
C3 N4 1.382(7) yes
C3 H31 0.940 no
N4 C5 1.405(6) yes
N4 C8 1.354(7) yes
C5 N6 1.329(7) yes
C5 C15 1.427(8) yes
N6 C7 1.366(7) yes
C7 C8 1.373(8) yes
C7 C9 1.465(8) yes
C8 H81 0.937 no
C9 C10 1.395(8) yes
C9 C14 1.402(8) yes
C10 C11 1.375(9) yes
C10 H101 0.932 no
C11 C12 1.419(9) yes
C11 H111 0.932 no
C12 C13 1.368(9) yes
C12 H121 0.926 no
C13 C14 1.387(9) yes
C13 H131 0.930 no
C14 H141 0.930 no
C15 C16 1.345(9) yes
C15 H151 0.932 no
C16 H161 0.929 no

loop_
_geom_hbond_atom_site_label_D
_geom_hbond_atom_site_label_H
_geom_hbond_atom_site_label_A
_geom_hbond_site_symmetry_A
_geom_hbond_angle_DHA
_geom_hbond_distance_DH
_geom_hbond_distance_HA
_geom_hbond_distance_DA
_geom_hbond_publ_flag
C15 H151 N6 2_766 167 0.93 2.57 3.486(8) yes
